data_7131641
loop_
_publ_author_name
'Yadav, Suman'
'Kant, Ruchir'
'Kuram, Malleswara Rao'

_publ_section_title
;
 Metal-free transfer hydrogenation/cycloaddition cascade of activated
 quinolines and isoquinolines with tosyl azides.
;
_journal_issue 46
_journal_name_full 'Chemical communications (Cambridge, England)'
_journal_page_first 7088
_journal_page_last 7091
_journal_paper_doi 10.1039/d3cc01430d
_journal_volume 59
_journal_year 2023
_chemical_formula_sum 'C21 H26 N2 O2 S'
_chemical_formula_weight 370.50
_space_group_IT_number 14
_space_group_name_Hall '-P 2ybc'
_space_group_name_H-M_alt 'P 1 21/c 1'
_symmetry_cell_setting monoclinic
_symmetry_Int_Tables_number 14
_symmetry_space_group_name_Hall '-P 2ybc'
_symmetry_space_group_name_H-M 'P 1 21/c 1'
_atom_sites_solution_hydrogens geom
_atom_sites_solution_primary direct
_atom_sites_solution_secondary difmap
_audit_creation_method SHELXL-97
_audit_update_record
;
2023-05-08 deposited with the CCDC.	2023-05-15 downloaded from the CCDC.
;
_cell_angle_alpha 90.00
_cell_angle_beta 92.3000(10)
_cell_angle_gamma 90.00
_cell_formula_units_Z 4
_cell_length_a 8.68400(10)
_cell_length_b 16.4916(4)
_cell_length_c 13.6197(2)
_cell_measurement_reflns_used 6868
_cell_measurement_temperature 293(2)
_cell_measurement_theta_max 76.7120
_cell_measurement_theta_min 4.2040
_cell_volume 1948.95(6)
_computing_cell_refinement 'CrysAlisPro 1.171.42.67a (Rigaku OD, 2022)'
_computing_data_collection 'CrysAlisPro 1.171.42.67a (Rigaku OD, 2022)'
_computing_data_reduction 'CrysAlisPro 1.171.42.67a (Rigaku OD, 2022)'
_computing_molecular_graphics 'SHELXTL (Bruker, 1997)'
_computing_publication_material 'PLATON (Spek, 2003)'
_computing_structure_refinement 'SHELXL-97 (Sheldrick, 1997)'
_computing_structure_solution 'SHELXS-97 (Sheldrick, 1990)'
_diffrn_ambient_temperature 293(2)
_diffrn_measured_fraction_theta_full 0.928
_diffrn_measured_fraction_theta_max 0.928
_diffrn_measurement_device_type 'XtaLAB Synergy, Dualflex, HyPix'
_diffrn_radiation_monochromator graphite
_diffrn_radiation_source 'fine-focus sealed tube'
_diffrn_radiation_type MoK\a
_diffrn_radiation_wavelength 0.71073
_diffrn_reflns_av_R_equivalents 0.0391
_diffrn_reflns_av_sigmaI/netI 0.0410
_diffrn_reflns_limit_h_max 10
_diffrn_reflns_limit_h_min -6
_diffrn_reflns_limit_k_max 18
_diffrn_reflns_limit_k_min -20
_diffrn_reflns_limit_l_max 17
_diffrn_reflns_limit_l_min -16
_diffrn_reflns_number 14006
_diffrn_reflns_theta_full 26.77
_diffrn_reflns_theta_max 26.77
_diffrn_reflns_theta_min 1.94
_exptl_absorpt_coefficient_mu 0.183
_exptl_absorpt_correction_T_max 0.9927
_exptl_absorpt_correction_T_min 0.8450
_exptl_absorpt_correction_type multi-scan
_exptl_absorpt_process_details 'REQAB (Rigaku, 1998)'
_exptl_crystal_colour 'clear colourless'
_exptl_crystal_density_diffrn 1.263
_exptl_crystal_density_method 'not measured'
_exptl_crystal_description block
_exptl_crystal_F_000 792
_exptl_crystal_size_max 0.95
_exptl_crystal_size_mid 0.09
_exptl_crystal_size_min 0.04
_refine_diff_density_max 0.235
_refine_diff_density_min -0.275
_refine_diff_density_rms 0.042
_refine_ls_extinction_method none
_refine_ls_goodness_of_fit_ref 1.025
_refine_ls_hydrogen_treatment constr
_refine_ls_matrix_type full
_refine_ls_number_parameters 237
_refine_ls_number_reflns 3855
_refine_ls_number_restraints 0
_refine_ls_restrained_S_all 1.025
_refine_ls_R_factor_all 0.0549
_refine_ls_R_factor_gt 0.0454
_refine_ls_shift/su_max 0.000
_refine_ls_shift/su_mean 0.000
_refine_ls_structure_factor_coef Fsqd
_refine_ls_weighting_details 'calc w=1/[\s^2^(Fo^2^)+(0.0821P)^2^+0.1677P] where P=(Fo^2^+2Fc^2^)/3'
_refine_ls_weighting_scheme calc
_refine_ls_wR_factor_gt 0.1269
_refine_ls_wR_factor_ref 0.1362
_reflns_number_gt 3113
_reflns_number_total 3855
_reflns_threshold_expression >2sigma(I)
_cod_data_source_file d3cc01430d2.cif
_cod_data_source_block xxx
_cod_depositor_comments
;
The following automatic conversions were performed:

data item '_exptl_absorpt_correction_type' value 'Multi-scan' was
changed to 'multi-scan' in accordance with the
/home/data/users/saulius/crontab/automatic-downloads/rss-feeds/RSC/lib/dictionaries/cif_core.dic
dictionary named 'cif_core.dic' version 2.4.2 last updated on
2011-04-26.

data item '_refine_ls_hydrogen_treatment' value 'Constr' was changed
to 'constr' in accordance with the
/home/data/users/saulius/crontab/automatic-downloads/rss-feeds/RSC/lib/dictionaries/cif_core.dic
dictionary named 'cif_core.dic' version 2.4.2 last updated on
2011-04-26.

data item '_symmetry_cell_setting' value 'Monoclinic' was changed to
'monoclinic' in accordance with the
/home/data/users/saulius/crontab/automatic-downloads/rss-feeds/RSC/lib/dictionaries/cif_core.dic
dictionary named 'cif_core.dic' version 2.4.2 last updated on
2011-04-26.

Automatic conversion script
Id: cif_fix_values 8170 2020-07-09 18:12:32Z antanas 

 Adding full bibliography for 7131641--7131642.cif.
;
_cod_original_sg_symbol_H-M 'P 21/c'
_cod_database_code 7131641

loop_
_symmetry_equiv_pos_as_xyz
'x, y, z'
'-x, y+1/2, -z+1/2'
'-x, -y, -z'
'x, -y-1/2, z-1/2'

loop_
_atom_site_label
_atom_site_type_symbol
_atom_site_fract_x
_atom_site_fract_y
_atom_site_fract_z
_atom_site_U_iso_or_equiv
_atom_site_adp_type
_atom_site_occupancy
_atom_site_symmetry_multiplicity
_atom_site_calc_flag
_atom_site_refinement_flags
_atom_site_disorder_assembly
_atom_site_disorder_group
C1 C 0.2406(2) 0.13121(14) 0.61276(14) 0.0662(5) Uani 1 1 d . . .
H1A H 0.2084 0.1875 0.6138 0.079 Uiso 1 1 calc R . .
H1B H 0.1983 0.1040 0.6688 0.079 Uiso 1 1 calc R . .
C2 C 0.41321(19) 0.12639(11) 0.61930(12) 0.0545(4) Uani 1 1 d . . .
C3 C 0.4970(2) 0.11717(12) 0.70721(14) 0.0637(5) Uani 1 1 d . . .
H3 H 0.4450 0.1136 0.7654 0.076 Uiso 1 1 calc R . .
C4 C 0.6561(2) 0.11315(13) 0.71043(16) 0.0718(5) Uani 1 1 d . . .
H4 H 0.7107 0.1080 0.7703 0.086 Uiso 1 1 calc R . .
C5 C 0.7326(2) 0.11689(13) 0.62438(17) 0.0719(5) Uani 1 1 d . . .
H5 H 0.8395 0.1129 0.6260 0.086 Uiso 1 1 calc R . .
C6 C 0.6525(2) 0.12647(12) 0.53518(15) 0.0641(5) Uani 1 1 d . . .
H6 H 0.7055 0.1289 0.4772 0.077 Uiso 1 1 calc R . .
C7 C 0.49308(18) 0.13243(11) 0.53251(12) 0.0531(4) Uani 1 1 d . . .
C8 C 0.25724(18) 0.12592(11) 0.43060(12) 0.0547(4) Uani 1 1 d . . .
C9 C 0.1809(2) 0.09123(14) 0.51824(13) 0.0646(5) Uani 1 1 d . . .
H9A H 0.2004 0.0334 0.5218 0.078 Uiso 1 1 calc R . .
H9B H 0.0704 0.0992 0.5108 0.078 Uiso 1 1 calc R . .
C10 C 0.48533(19) 0.17803(12) 0.35586(12) 0.0579(4) Uani 1 1 d . . .
H10A H 0.5782 0.2064 0.3781 0.069 Uiso 1 1 calc R . .
H10B H 0.4179 0.2171 0.3227 0.069 Uiso 1 1 calc R . .
C11 C 0.5280(2) 0.11328(12) 0.28301(14) 0.0608(4) Uani 1 1 d . . .
H11A H 0.4511 0.0706 0.2818 0.073 Uiso 1 1 calc R . .
H11B H 0.6265 0.0895 0.3032 0.073 Uiso 1 1 calc R . .
C12 C 0.5382(2) 0.14977(13) 0.18025(14) 0.0681(5) Uani 1 1 d . . .
H12A H 0.4395 0.1738 0.1613 0.082 Uiso 1 1 calc R . .
H12B H 0.6142 0.1929 0.1827 0.082 Uiso 1 1 calc R . .
C13 C 0.5805(3) 0.08987(15) 0.10295(15) 0.0770(6) Uani 1 1 d . . .
H13A H 0.5099 0.0443 0.1042 0.092 Uiso 1 1 calc R . .
H13B H 0.6834 0.0695 0.1184 0.092 Uiso 1 1 calc R . .
C14 C 0.5759(4) 0.12576(17) 0.00071(17) 0.0943(8) Uani 1 1 d . . .
H14A H 0.4730 0.1435 -0.0164 0.141 Uiso 1 1 calc R . .
H14B H 0.6067 0.0854 -0.0454 0.141 Uiso 1 1 calc R . .
H14C H 0.6450 0.1711 -0.0010 0.141 Uiso 1 1 calc R . .
C15 C 0.03472(18) 0.12115(11) 0.18356(13) 0.0552(4) Uani 1 1 d . . .
C16 C 0.1196(3) 0.06420(14) 0.13510(16) 0.0764(6) Uani 1 1 d . . .
H16 H 0.1660 0.0214 0.1696 0.092 Uiso 1 1 calc R . .
C17 C 0.1350(3) 0.07116(16) 0.03528(17) 0.0844(6) Uani 1 1 d . . .
H17 H 0.1919 0.0323 0.0030 0.101 Uiso 1 1 calc R . .
C18 C 0.0687(2) 0.13390(13) -0.01854(14) 0.0669(5) Uani 1 1 d . . .
C19 C -0.0151(2) 0.19036(14) 0.03173(15) 0.0696(5) Uani 1 1 d . . .
H19 H -0.0609 0.2334 -0.0026 0.084 Uiso 1 1 calc R . .
C20 C -0.0327(2) 0.18434(12) 0.13239(14) 0.0634(4) Uani 1 1 d . . .
H20 H -0.0898 0.2229 0.1649 0.076 Uiso 1 1 calc R . .
C21 C 0.0895(3) 0.14053(19) -0.12739(17) 0.0953(8) Uani 1 1 d . . .
H21A H -0.0036 0.1607 -0.1589 0.143 Uiso 1 1 calc R . .
H21B H 0.1127 0.0880 -0.1534 0.143 Uiso 1 1 calc R . .
H21C H 0.1728 0.1771 -0.1393 0.143 Uiso 1 1 calc R . .
N1 N 0.40778(15) 0.14607(10) 0.44249(10) 0.0550(3) Uani 1 1 d . . .
N2 N 0.19358(16) 0.13788(11) 0.34368(11) 0.0627(4) Uani 1 1 d . . .
O1 O -0.08976(14) 0.17112(11) 0.34357(10) 0.0773(4) Uani 1 1 d . . .
O2 O -0.01203(17) 0.02941(10) 0.33387(11) 0.0813(4) Uani 1 1 d . . .
S1 S 0.01953(4) 0.11231(3) 0.31165(3) 0.05934(17) Uani 1 1 d . . .

loop_
_atom_site_aniso_label
_atom_site_aniso_U_11
_atom_site_aniso_U_22
_atom_site_aniso_U_33
_atom_site_aniso_U_23
_atom_site_aniso_U_13
_atom_site_aniso_U_12
C1 0.0549(9) 0.0948(14) 0.0494(9) -0.0006(9) 0.0063(7) -0.0013(9)
C2 0.0542(9) 0.0604(10) 0.0487(8) -0.0002(7) 0.0007(7) -0.0002(7)
C3 0.0682(11) 0.0715(12) 0.0511(9) 0.0057(8) -0.0025(8) -0.0007(8)
C4 0.0699(11) 0.0803(13) 0.0636(11) 0.0077(9) -0.0169(9) 0.0050(9)
C5 0.0518(9) 0.0875(14) 0.0755(13) -0.0022(10) -0.0095(8) 0.0059(9)
C6 0.0486(9) 0.0808(13) 0.0629(11) -0.0049(9) 0.0011(7) -0.0007(8)
C7 0.0482(8) 0.0607(10) 0.0500(8) -0.0018(7) -0.0015(6) -0.0031(7)
C8 0.0462(8) 0.0678(10) 0.0501(9) 0.0012(7) 0.0024(6) -0.0069(7)
C9 0.0496(8) 0.0931(14) 0.0512(9) 0.0048(9) 0.0030(7) -0.0131(9)
C10 0.0517(8) 0.0722(11) 0.0498(8) 0.0021(8) 0.0038(7) -0.0132(7)
C11 0.0545(9) 0.0729(12) 0.0552(9) -0.0029(8) 0.0051(7) -0.0068(8)
C12 0.0733(11) 0.0761(13) 0.0554(10) -0.0015(9) 0.0080(8) -0.0088(10)
C13 0.0901(14) 0.0822(14) 0.0589(11) -0.0061(10) 0.0068(10) -0.0076(11)
C14 0.119(2) 0.109(2) 0.0556(12) -0.0042(11) 0.0036(12) -0.0116(15)
C15 0.0433(7) 0.0682(11) 0.0537(9) -0.0004(7) -0.0034(6) -0.0061(7)
C16 0.0844(13) 0.0783(13) 0.0659(12) -0.0013(10) -0.0054(9) 0.0203(11)
C17 0.0933(15) 0.0949(17) 0.0652(12) -0.0140(11) 0.0053(11) 0.0221(13)
C18 0.0640(10) 0.0811(13) 0.0552(10) -0.0035(9) -0.0007(8) -0.0104(9)
C19 0.0678(11) 0.0773(13) 0.0634(11) 0.0111(9) -0.0011(8) -0.0001(9)
C20 0.0562(9) 0.0695(11) 0.0646(11) 0.0024(9) 0.0050(7) 0.0044(8)
C21 0.1093(18) 0.121(2) 0.0558(12) -0.0042(12) 0.0059(11) -0.0136(16)
N1 0.0447(6) 0.0746(9) 0.0456(7) 0.0010(6) 0.0025(5) -0.0091(6)
N2 0.0482(7) 0.0872(11) 0.0525(8) 0.0086(7) -0.0013(6) -0.0132(7)
O1 0.0526(6) 0.1168(12) 0.0629(8) -0.0109(8) 0.0062(5) -0.0013(7)
O2 0.0767(8) 0.0922(11) 0.0741(9) 0.0190(8) -0.0068(7) -0.0286(8)
S1 0.0444(2) 0.0819(3) 0.0515(3) 0.00415(19) -0.00017(16) -0.01251(18)

loop_
_atom_type_symbol
_atom_type_description
_atom_type_scat_dispersion_real
_atom_type_scat_dispersion_imag
_atom_type_scat_source
C C 0.0033 0.0016 'International Tables Vol C Tables 4.2.6.8 and 6.1.1.4'
H H 0.0000 0.0000 'International Tables Vol C Tables 4.2.6.8 and 6.1.1.4'
N N 0.0061 0.0033 'International Tables Vol C Tables 4.2.6.8 and 6.1.1.4'
O O 0.0106 0.0060 'International Tables Vol C Tables 4.2.6.8 and 6.1.1.4'
S S 0.1246 0.1234 'International Tables Vol C Tables 4.2.6.8 and 6.1.1.4'

loop_
_geom_angle_atom_site_label_1
_geom_angle_atom_site_label_2
_geom_angle_atom_site_label_3
_geom_angle
_geom_angle_site_symmetry_1
_geom_angle_site_symmetry_3
_geom_angle_publ_flag
C2 C1 C9 109.50(15) . . ?
C2 C1 H1A 109.8 . . ?
C9 C1 H1A 109.8 . . ?
C2 C1 H1B 109.8 . . ?
C9 C1 H1B 109.8 . . ?
H1A C1 H1B 108.2 . . ?
C3 C2 C7 118.55(16) . . ?
C3 C2 C1 123.11(16) . . ?
C7 C2 C1 118.33(15) . . ?
C4 C3 C2 121.51(18) . . ?
C4 C3 H3 119.2 . . ?
C2 C3 H3 119.2 . . ?
C5 C4 C3 119.22(18) . . ?
C5 C4 H4 120.4 . . ?
C3 C4 H4 120.4 . . ?
C4 C5 C6 120.81(18) . . ?
C4 C5 H5 119.6 . . ?
C6 C5 H5 119.6 . . ?
C5 C6 C7 119.77(18) . . ?
C5 C6 H6 120.1 . . ?
C7 C6 H6 120.1 . . ?
C6 C7 C2 120.09(16) . . ?
C6 C7 N1 121.18(16) . . ?
C2 C7 N1 118.72(15) . . ?
N2 C8 N1 116.43(15) . . ?
N2 C8 C9 126.57(14) . . ?
N1 C8 C9 116.99(15) . . ?
C8 C9 C1 111.19(15) . . ?
C8 C9 H9A 109.4 . . ?
C1 C9 H9A 109.4 . . ?
C8 C9 H9B 109.4 . . ?
C1 C9 H9B 109.4 . . ?
H9A C9 H9B 108.0 . . ?
N1 C10 C11 113.76(16) . . ?
N1 C10 H10A 108.8 . . ?
C11 C10 H10A 108.8 . . ?
N1 C10 H10B 108.8 . . ?
C11 C10 H10B 108.8 . . ?
H10A C10 H10B 107.7 . . ?
C10 C11 C12 110.29(16) . . ?
C10 C11 H11A 109.6 . . ?
C12 C11 H11A 109.6 . . ?
C10 C11 H11B 109.6 . . ?
C12 C11 H11B 109.6 . . ?
H11A C11 H11B 108.1 . . ?
C13 C12 C11 114.07(19) . . ?
C13 C12 H12A 108.7 . . ?
C11 C12 H12A 108.7 . . ?
C13 C12 H12B 108.7 . . ?
C11 C12 H12B 108.7 . . ?
H12A C12 H12B 107.6 . . ?
C12 C13 C14 113.0(2) . . ?
C12 C13 H13A 109.0 . . ?
C14 C13 H13A 109.0 . . ?
C12 C13 H13B 109.0 . . ?
C14 C13 H13B 109.0 . . ?
H13A C13 H13B 107.8 . . ?
C13 C14 H14A 109.5 . . ?
C13 C14 H14B 109.5 . . ?
H14A C14 H14B 109.5 . . ?
C13 C14 H14C 109.5 . . ?
H14A C14 H14C 109.5 . . ?
H14B C14 H14C 109.5 . . ?
C20 C15 C16 119.99(18) . . ?
C20 C15 S1 121.25(15) . . ?
C16 C15 S1 118.74(14) . . ?
C17 C16 C15 119.4(2) . . ?
C17 C16 H16 120.3 . . ?
C15 C16 H16 120.3 . . ?
C16 C17 C18 122.1(2) . . ?
C16 C17 H17 118.9 . . ?
C18 C17 H17 118.9 . . ?
C17 C18 C19 117.34(18) . . ?
C17 C18 C21 120.9(2) . . ?
C19 C18 C21 121.8(2) . . ?
C18 C19 C20 121.48(18) . . ?
C18 C19 H19 119.3 . . ?
C20 C19 H19 119.3 . . ?
C15 C20 C19 119.62(18) . . ?
C15 C20 H20 120.2 . . ?
C19 C20 H20 120.2 . . ?
C18 C21 H21A 109.5 . . ?
C18 C21 H21B 109.5 . . ?
H21A C21 H21B 109.5 . . ?
C18 C21 H21C 109.5 . . ?
H21A C21 H21C 109.5 . . ?
H21B C21 H21C 109.5 . . ?
C8 N1 C7 122.08(14) . . ?
C8 N1 C10 117.45(14) . . ?
C7 N1 C10 120.34(13) . . ?
C8 N2 S1 124.47(12) . . ?
O2 S1 O1 116.56(9) . . ?
O2 S1 N2 112.24(9) . . ?
O1 S1 N2 111.41(9) . . ?
O2 S1 C15 108.16(9) . . ?
O1 S1 C15 108.70(9) . . ?
N2 S1 C15 98.03(7) . . ?

loop_
_geom_bond_atom_site_label_1
_geom_bond_atom_site_label_2
_geom_bond_distance
_geom_bond_site_symmetry_2
_geom_bond_publ_flag
C1 C2 1.500(2) . ?
C1 C9 1.519(3) . ?
C1 H1A 0.9700 . ?
C1 H1B 0.9700 . ?
C2 C3 1.384(2) . ?
C2 C7 1.398(2) . ?
C3 C4 1.383(3) . ?
C3 H3 0.9300 . ?
C4 C5 1.371(3) . ?
C4 H4 0.9300 . ?
C5 C6 1.384(3) . ?
C5 H5 0.9300 . ?
C6 C7 1.387(2) . ?
C6 H6 0.9300 . ?
C7 N1 1.425(2) . ?
C8 N2 1.301(2) . ?
C8 N1 1.352(2) . ?
C8 C9 1.502(2) . ?
C9 H9A 0.9700 . ?
C9 H9B 0.9700 . ?
C10 N1 1.479(2) . ?
C10 C11 1.514(3) . ?
C10 H10A 0.9700 . ?
C10 H10B 0.9700 . ?
C11 C12 1.529(3) . ?
C11 H11A 0.9700 . ?
C11 H11B 0.9700 . ?
C12 C13 1.500(3) . ?
C12 H12A 0.9700 . ?
C12 H12B 0.9700 . ?
C13 C14 1.512(3) . ?
C13 H13A 0.9700 . ?
C13 H13B 0.9700 . ?
C14 H14A 0.9600 . ?
C14 H14B 0.9600 . ?
C14 H14C 0.9600 . ?
C15 C20 1.372(3) . ?
C15 C16 1.378(3) . ?
C15 S1 1.7608(18) . ?
C16 C17 1.376(3) . ?
C16 H16 0.9300 . ?
C17 C18 1.380(3) . ?
C17 H17 0.9300 . ?
C18 C19 1.380(3) . ?
C18 C21 1.505(3) . ?
C19 C20 1.389(3) . ?
C19 H19 0.9300 . ?
C20 H20 0.9300 . ?
C21 H21A 0.9600 . ?
C21 H21B 0.9600 . ?
C21 H21C 0.9600 . ?
N2 S1 1.6124(14) . ?
O1 S1 1.4365(16) . ?
O2 S1 1.4291(16) . ?

loop_
_geom_torsion_atom_site_label_1
_geom_torsion_atom_site_label_2
_geom_torsion_atom_site_label_3
_geom_torsion_atom_site_label_4
_geom_torsion
_geom_torsion_site_symmetry_1
_geom_torsion_site_symmetry_2
_geom_torsion_site_symmetry_3
_geom_torsion_site_symmetry_4
_geom_torsion_publ_flag
C9 C1 C2 C3 -145.77(19) . . . . ?
C9 C1 C2 C7 35.0(2) . . . . ?
C7 C2 C3 C4 -0.6(3) . . . . ?
C1 C2 C3 C4 -179.85(19) . . . . ?
C2 C3 C4 C5 -1.2(3) . . . . ?
C3 C4 C5 C6 1.5(3) . . . . ?
C4 C5 C6 C7 0.0(3) . . . . ?
C5 C6 C7 C2 -1.9(3) . . . . ?
C5 C6 C7 N1 177.06(17) . . . . ?
C3 C2 C7 C6 2.1(3) . . . . ?
C1 C2 C7 C6 -178.58(18) . . . . ?
C3 C2 C7 N1 -176.83(16) . . . . ?
C1 C2 C7 N1 2.5(3) . . . . ?
N2 C8 C9 C1 -144.3(2) . . . . ?
N1 C8 C9 C1 36.5(2) . . . . ?
C2 C1 C9 C8 -53.3(2) . . . . ?
N1 C10 C11 C12 154.60(15) . . . . ?
C10 C11 C12 C13 179.85(17) . . . . ?
C11 C12 C13 C14 174.88(19) . . . . ?
C20 C15 C16 C17 -0.4(3) . . . . ?
S1 C15 C16 C17 -178.76(18) . . . . ?
C15 C16 C17 C18 0.4(4) . . . . ?
C16 C17 C18 C19 -0.1(3) . . . . ?
C16 C17 C18 C21 179.1(2) . . . . ?
C17 C18 C19 C20 -0.2(3) . . . . ?
C21 C18 C19 C20 -179.4(2) . . . . ?
C16 C15 C20 C19 0.2(3) . . . . ?
S1 C15 C20 C19 178.48(14) . . . . ?
C18 C19 C20 C15 0.1(3) . . . . ?
N2 C8 N1 C7 -176.93(16) . . . . ?
C9 C8 N1 C7 2.4(3) . . . . ?
N2 C8 N1 C10 -1.1(3) . . . . ?
C9 C8 N1 C10 178.24(17) . . . . ?
C6 C7 N1 C8 157.54(18) . . . . ?
C2 C7 N1 C8 -23.5(3) . . . . ?
C6 C7 N1 C10 -18.2(3) . . . . ?
C2 C7 N1 C10 160.75(17) . . . . ?
C11 C10 N1 C8 -77.4(2) . . . . ?
C11 C10 N1 C7 98.48(19) . . . . ?
N1 C8 N2 S1 175.50(14) . . . . ?
C9 C8 N2 S1 -3.7(3) . . . . ?
C8 N2 S1 O2 -51.6(2) . . . . ?
C8 N2 S1 O1 81.17(19) . . . . ?
C8 N2 S1 C15 -165.06(18) . . . . ?
C20 C15 S1 O2 136.70(15) . . . . ?
C16 C15 S1 O2 -44.97(18) . . . . ?
C20 C15 S1 O1 9.27(17) . . . . ?
C16 C15 S1 O1 -172.40(15) . . . . ?
C20 C15 S1 N2 -106.65(16) . . . . ?
C16 C15 S1 N2 71.69(17) . . . . ?
